data_1564358
loop_
_publ_author_name
'Lai, Zhenzhen'
'Li, Aimin'
'Peng, Sangshan'
'Sessler, Jonathan L.'
'He, Qing'

_publ_section_title
;
 Trimacrocyclic hexasubstituted benzene linked by labile octahedral
 [X(CHCl3)6]-- clusters
;
_journal_name_full 'Chemical Science'
_journal_paper_doi 10.1039/D1SC03713G
_journal_year 2021
_chemical_formula_moiety '1(Br), 6(C H Cl3), 2(C66 H72 O18), 2(C1 H5.5 N3)'
_chemical_formula_sum 'C140 H161 Br Cl18 N6 O36'
_chemical_formula_weight 3221.75
_space_group_crystal_system trigonal
_space_group_IT_number 148
_space_group_name_Hall '-R 3'
_space_group_name_H-M_alt 'R -3 :H'
_atom_sites_solution_hydrogens geom
_audit_creation_date 2021-03-06
_audit_creation_method
;
Olex2 1.3
(compiled 2020.11.12 svn.r5f609507 for OlexSys, GUI svn.r6257)
;
_audit_update_record
;
2021-03-06 deposited with the CCDC.	2021-08-11 downloaded from the CCDC.
;
_cell_angle_alpha 90
_cell_angle_beta 90
_cell_angle_gamma 120
_cell_formula_units_Z 3
_cell_length_a 21.8600(8)
_cell_length_b 21.8600(8)
_cell_length_c 27.7568(10)
_cell_measurement_reflns_used 2295
_cell_measurement_temperature 293(2)
_cell_measurement_theta_max 70.8460
_cell_measurement_theta_min 3.9400
_cell_volume 11486.8(7)
_computing_cell_refinement 'CrysAlisPro 1.171.38.46 (Rigaku OD, 2015)'
_computing_data_collection 'CrysAlisPro 1.171.38.46 (Rigaku OD, 2015)'
_computing_data_reduction 'CrysAlisPro 1.171.38.46 (Rigaku OD, 2015)'
_computing_molecular_graphics 'Olex2 1.3 (Dolomanov et al., 2009)'
_computing_publication_material 'Olex2 1.3 (Dolomanov et al., 2009)'
_computing_structure_refinement 'SHELXL 2018/3 (Sheldrick, 2015)'
_computing_structure_solution 'ShelXT (Sheldrick, 2015)'
_diffrn_ambient_temperature 293(2)
_diffrn_detector 'CCD plate'
_diffrn_detector_area_resol_mean 8.0697
_diffrn_detector_type EosS2
_diffrn_measured_fraction_theta_full 0.996
_diffrn_measured_fraction_theta_max 0.969
_diffrn_measurement_details
;
List of Runs (angles in degrees, time in seconds):

  # Type    Start    End  Width  t~exp~   \w     \q     \k     \f   Frames
#--------------------------------------------------------------------------
  1  \w    -26.00  85.00   1.00    2.00    --   35.42   0.00 -30.00  111
  2  \w     38.00 109.00   1.00    4.00    --  105.82 -94.00-150.00   71
  3  \w     43.00 121.00   1.00    4.00    --  105.82 -45.00-180.00   78
  4  \w     82.00 108.00   1.00    4.00    --  105.82  15.00 -90.00   26
  5  \w    124.00 172.00   1.00    4.00    --  105.82  15.00 -90.00   48
  6  \w     81.00 126.00   1.00    4.00    --  105.82  77.00 -60.00   45
  7  \w     24.00  61.00   1.00    2.00    --   35.42-125.00 -60.00   37
;
_diffrn_measurement_device 'four-circle diffractometer'
_diffrn_measurement_device_type 'SuperNova, Dual, Cu at zero, EosS2'
_diffrn_measurement_method '\w scans'
_diffrn_orient_matrix_type 'CrysAlisPro convention (1999,Acta A55,543-557)'
_diffrn_orient_matrix_UB_11 -0.0562700000
_diffrn_orient_matrix_UB_12 0.0214759000
_diffrn_orient_matrix_UB_13 -0.0091913000
_diffrn_orient_matrix_UB_21 -0.0281629000
_diffrn_orient_matrix_UB_22 -0.0225851000
_diffrn_orient_matrix_UB_23 0.0516497000
_diffrn_orient_matrix_UB_31 0.0516170000
_diffrn_orient_matrix_UB_32 0.0751032000
_diffrn_orient_matrix_UB_33 0.0181392000
_diffrn_radiation_monochromator mirror
_diffrn_radiation_probe x-ray
_diffrn_radiation_type 'Cu K\a'
_diffrn_radiation_wavelength 1.54184
_diffrn_reflns_av_R_equivalents 0.0278
_diffrn_reflns_av_unetI/netI 0.0465
_diffrn_reflns_Laue_measured_fraction_full 0.996
_diffrn_reflns_Laue_measured_fraction_max 0.969
_diffrn_reflns_limit_h_max 26
_diffrn_reflns_limit_h_min -26
_diffrn_reflns_limit_k_max 21
_diffrn_reflns_limit_k_min -24
_diffrn_reflns_limit_l_max 33
_diffrn_reflns_limit_l_min -27
_diffrn_reflns_number 8089
_diffrn_reflns_point_group_measured_fraction_full 0.996
_diffrn_reflns_point_group_measured_fraction_max 0.969
_diffrn_reflns_theta_full 67.684
_diffrn_reflns_theta_max 72.328
_diffrn_reflns_theta_min 2.825
_diffrn_source 'micro-focus sealed X-ray tube'
_diffrn_source_type 'SuperNova (Cu) X-ray Source'
_exptl_absorpt_coefficient_mu 3.886
_exptl_absorpt_correction_T_max 1.00000
_exptl_absorpt_correction_T_min 0.46917
_exptl_absorpt_correction_type multi-scan
_exptl_absorpt_process_details
;
CrysAlisPro 1.171.38.46 (Rigaku Oxford Diffraction, 2015)
Empirical absorption correction using spherical harmonics,
 implemented in SCALE3 ABSPACK scaling algorithm.
;
_exptl_crystal_colour colorless
_exptl_crystal_density_diffrn 1.397
_exptl_crystal_description cubic
_exptl_crystal_F_000 5016
_exptl_crystal_size_max 0.125
_exptl_crystal_size_mid 0.114
_exptl_crystal_size_min 0.086
_refine_diff_density_max 0.520
_refine_diff_density_min -0.805
_refine_diff_density_rms 0.082
_refine_ls_extinction_method none
_refine_ls_goodness_of_fit_ref 1.068
_refine_ls_hydrogen_treatment constr
_refine_ls_matrix_type full
_refine_ls_number_parameters 313
_refine_ls_number_reflns 4902
_refine_ls_number_restraints 1
_refine_ls_restrained_S_all 1.068
_refine_ls_R_factor_all 0.1225
_refine_ls_R_factor_gt 0.1013
_refine_ls_shift/su_max 0.000
_refine_ls_shift/su_mean 0.000
_refine_ls_structure_factor_coef Fsqd
_refine_ls_weighting_details 'w=1/[\s^2^(Fo^2^)+(0.1594P)^2^+43.9422P] where P=(Fo^2^+2Fc^2^)/3'
_refine_ls_weighting_scheme calc
_refine_ls_wR_factor_gt 0.2969
_refine_ls_wR_factor_ref 0.3200
_reflns_Friedel_coverage 0.000
_reflns_number_gt 3566
_reflns_number_total 4902
_reflns_threshold_expression 'I > 2\s(I)'
_cod_data_source_file d1sc03713g2.cif
_cod_data_source_block 1-GuaBr
_cod_original_cell_volume 11486.8(9)
_cod_original_sg_symbol_H-M 'R -3'
_cod_database_code 1564358
_shelx_shelxl_version_number 2018/3
_chemical_oxdiff_formula 'C30 O10 H50'
_shelx_space_group_comment
;
The symmetry employed for this shelxl refinement is uniquely defined
by the following loop, which should always be used as a source of
symmetry information in preference to the above space-group names.
They are only intended as comments.
;
_reflns_odcompleteness_completeness 99.65
_reflns_odcompleteness_iscentric 1
_reflns_odcompleteness_theta 66.49
_olex2_refinement_description
;
1. Fixed Uiso
 At 1.2 times of:
  All C(H) groups, All C(H,H) groups, All C(H,H,H,H) groups, All N(H,H) groups
2. Restrained distances
 O6-C22 \\sim O6-C22A
 with sigma of 0.02
3. Others
 Sof(H1BC)=Sof(H1BD)=Sof(C22A)=Sof(H22C)=Sof(H22D)=1-FVAR(1)
 Sof(H1AA)=Sof(H1AB)=Sof(C22)=Sof(H22A)=Sof(H22B)=FVAR(1)
 Fixed Sof: H1A(0.91667) H1B(0.91667)
4.a Ternary CH refined with riding coordinates:
 C24(H24)
4.b Secondary CH2 refined with riding coordinates:
 C1(H1AA,H1AB), C1(H1BC,H1BD), C2(H2A,H2B), C3(H3A,H3B), C10(H10A,H10B),
 C13(H13A,H13B), C20(H20A,H20B), C21(H21A,H21B), C22(H22A,H22B), C22A(H22C,H22D)
4.c Aromatic/amide H refined with riding coordinates:
 C5(H5), C6(H6), C7(H7), C8(H8), C15(H15), C16(H16), C17(H17), C18(H18)
4.d X=CH2 refined with riding coordinates:
 N1(H1A,H1B)
;
_olex2_submission_special_instructions 'No special instructions were received'
_oxdiff_exptl_absorpt_empirical_details
;
Empirical correction (ABSPACK) includes:
- Absorption correction using spherical harmonics
- Frame scaling
;
_oxdiff_exptl_absorpt_empirical_full_max 1.796
_oxdiff_exptl_absorpt_empirical_full_min 0.705

loop_
_space_group_symop_operation_xyz
'x, y, z'
'-y, x-y, z'
'-x+y, -x, z'
'x+2/3, y+1/3, z+1/3'
'-y+2/3, x-y+1/3, z+1/3'
'-x+y+2/3, -x+1/3, z+1/3'
'x+1/3, y+2/3, z+2/3'
'-y+1/3, x-y+2/3, z+2/3'
'-x+y+1/3, -x+2/3, z+2/3'
'-x, -y, -z'
'y, -x+y, -z'
'x-y, x, -z'
'-x+2/3, -y+1/3, -z+1/3'
'y+2/3, -x+y+1/3, -z+1/3'
'x-y+2/3, x+1/3, -z+1/3'
'-x+1/3, -y+2/3, -z+2/3'
'y+1/3, -x+y+2/3, -z+2/3'
'x-y+1/3, x+2/3, -z+2/3'

loop_
_atom_site_label
_atom_site_type_symbol
_atom_site_fract_x
_atom_site_fract_y
_atom_site_fract_z
_atom_site_U_iso_or_equiv
_atom_site_adp_type
_atom_site_occupancy
_atom_site_site_symmetry_order
_atom_site_calc_flag
_atom_site_refinement_flags_posn
_atom_site_refinement_flags_adp
_atom_site_refinement_flags_occupancy
_atom_site_disorder_assembly
_atom_site_disorder_group
Br1 Br 0.666667 0.333333 0.333333 0.1175(8) Uani 1 6 d S T P . .
Cl1 Cl 0.53879(15) 0.3961(2) 0.42428(16) 0.202(2) Uani 1 1 d . . . . .
Cl2 Cl 0.65276(17) 0.52150(18) 0.38856(15) 0.1764(16) Uani 1 1 d . . . . .
Cl3 Cl 0.6731(2) 0.4489(3) 0.46556(15) 0.206(2) Uani 1 1 d . . . . .
O1 O 0.8833(2) 0.7122(3) 0.3206(2) 0.1040(17) Uani 1 1 d . . . . .
O2 O 0.89764(19) 0.70597(17) 0.42256(14) 0.0647(9) Uani 1 1 d . . . . .
O3 O 0.98178(17) 0.83435(15) 0.46266(10) 0.0489(7) Uani 1 1 d . . . . .
O4 O 0.84200(15) 0.86786(15) 0.36596(10) 0.0480(7) Uani 1 1 d . . . . .
O5 O 0.79746(18) 0.8826(2) 0.28393(12) 0.0636(9) Uani 1 1 d . . . . .
O6 O 0.8365(2) 1.0216(2) 0.25734(18) 0.0848(12) Uani 1 1 d D . . . .
N1 N 0.9554(4) 0.9327(4) 0.2905(3) 0.119(2) Uani 1 1 d . . . . .
H1A H 0.970509 0.903304 0.287831 0.143 Uiso 0.9167 1 calc R U P . .
H1B H 0.910792 0.917518 0.291859 0.143 Uiso 0.9167 1 calc R U P . .
C1 C 0.8605(3) 0.7379(4) 0.2845(3) 0.0893(19) Uani 1 1 d . . . . .
H1AA H 0.853384 0.775322 0.297073 0.107 Uiso 0.60(2) 1 calc R U P A 1
H1AB H 0.815495 0.700597 0.272617 0.107 Uiso 0.60(2) 1 calc R U P A 1
H1BC H 0.820510 0.741311 0.296264 0.107 Uiso 0.40(2) 1 calc R U P A 2
H1BD H 0.843794 0.704121 0.258278 0.107 Uiso 0.40(2) 1 calc R U P A 2
C2 C 0.8304(3) 0.6648(3) 0.3516(2) 0.0753(16) Uani 1 1 d . . . . .
H2A H 0.797648 0.622476 0.334149 0.090 Uiso 1 1 calc R U . . .
H2B H 0.804349 0.686097 0.364789 0.090 Uiso 1 1 calc R U . . .
C3 C 0.8642(3) 0.6467(3) 0.3909(2) 0.0727(15) Uani 1 1 d . . . . .
H3A H 0.829026 0.605555 0.408257 0.087 Uiso 1 1 calc R U . . .
H3B H 0.898917 0.635941 0.377766 0.087 Uiso 1 1 calc R U . . .
C4 C 0.9517(3) 0.7130(2) 0.45045(18) 0.0555(11) Uani 1 1 d . . . . .
C5 C 0.9657(4) 0.6590(3) 0.4620(2) 0.0747(16) Uani 1 1 d . . . . .
H5 H 0.936052 0.613492 0.450720 0.090 Uiso 1 1 calc R U . . .
C6 C 1.0234(4) 0.6729(4) 0.4903(2) 0.0807(18) Uani 1 1 d . . . . .
H6 H 1.031906 0.636371 0.498056 0.097 Uiso 1 1 calc R U . . .
C7 C 1.0676(4) 0.7388(3) 0.50672(18) 0.0706(15) Uani 1 1 d . . . . .
H7 H 1.106785 0.747662 0.525096 0.085 Uiso 1 1 calc R U . . .
C8 C 1.0547(3) 0.7934(3) 0.49623(16) 0.0562(11) Uani 1 1 d . . . . .
H8 H 1.085030 0.838664 0.507720 0.067 Uiso 1 1 calc R U . . .
C9 C 0.9969(3) 0.7807(2) 0.46882(15) 0.0484(10) Uani 1 1 d . . . . .
C10 C 0.9957(2) 0.8648(2) 0.41529(14) 0.0454(9) Uani 1 1 d . . . . .
H10A H 0.958781 0.833509 0.393254 0.054 Uiso 1 1 calc R U . . .
H10B H 1.040430 0.871590 0.403544 0.054 Uiso 1 1 calc R U . . .
C11 C 0.9980(2) 0.93500(19) 0.41794(13) 0.0382(8) Uani 1 1 d . . . . .
C12 C 0.93528(19) 0.93723(19) 0.41826(13) 0.0384(8) Uani 1 1 d . . . . .
C13 C 0.8650(2) 0.8698(2) 0.41490(15) 0.0460(9) Uani 1 1 d . . . . .
H13A H 0.870285 0.829146 0.421661 0.055 Uiso 1 1 calc R U . . .
H13B H 0.831490 0.870381 0.437505 0.055 Uiso 1 1 calc R U . . .
C14 C 0.7743(2) 0.8166(2) 0.35454(16) 0.0449(9) Uani 1 1 d . . . . .
C15 C 0.7319(2) 0.7599(2) 0.38364(18) 0.0544(11) Uani 1 1 d . . . . .
H15 H 0.747592 0.755209 0.413789 0.065 Uiso 1 1 calc R U . . .
C16 C 0.6647(3) 0.7096(3) 0.3672(2) 0.0653(13) Uani 1 1 d . . . . .
H16 H 0.635995 0.670521 0.386162 0.078 Uiso 1 1 calc R U . . .
C17 C 0.6412(3) 0.7175(3) 0.3232(2) 0.0655(13) Uani 1 1 d . . . . .
H17 H 0.596341 0.684092 0.312584 0.079 Uiso 1 1 calc R U . . .
C18 C 0.6835(3) 0.7745(3) 0.29471(19) 0.0613(12) Uani 1 1 d . . . . .
H18 H 0.666940 0.779695 0.265004 0.074 Uiso 1 1 calc R U . . .
C19 C 0.7505(2) 0.8242(2) 0.30970(16) 0.0485(9) Uani 1 1 d . . . . .
C20 C 0.7722(3) 0.8982(3) 0.24089(19) 0.0715(15) Uani 1 1 d . . . . .
H20A H 0.727925 0.896965 0.247175 0.086 Uiso 1 1 calc R U . . .
H20B H 0.763996 0.863333 0.216314 0.086 Uiso 1 1 calc R U . . .
C21 C 0.8262(5) 0.9696(4) 0.2242(2) 0.0888(19) Uani 1 1 d . . . . .
H21A H 0.870528 0.970495 0.218945 0.107 Uiso 1 1 calc R U . . .
H21B H 0.811364 0.979564 0.193655 0.107 Uiso 1 1 calc R U . . .
C22 C 0.8531(8) 1.0860(6) 0.2426(4) 0.080(4) Uani 0.60(2) 1 d D . P A 1
H22A H 0.812184 1.083902 0.227281 0.096 Uiso 0.60(2) 1 calc R U P A 1
H22B H 0.890480 1.102212 0.218845 0.096 Uiso 0.60(2) 1 calc R U P A 1
C23 C 1.000000 1.000000 0.2926(4) 0.081(3) Uani 1 3 d S T P . .
C24 C 0.6273(4) 0.4392(5) 0.4144(3) 0.098(2) Uani 1 1 d . . . . .
H24 H 0.637811 0.411551 0.391475 0.118 Uiso 1 1 calc R U . . .
C22A C 0.8944(11) 1.0858(12) 0.2649(9) 0.121(10) Uani 0.40(2) 1 d D . P A 2
H22C H 0.919561 1.103094 0.234730 0.145 Uiso 0.40(2) 1 calc R U P A 2
H22D H 0.925491 1.080531 0.287311 0.145 Uiso 0.40(2) 1 calc R U P A 2

loop_
_atom_site_aniso_label
_atom_site_aniso_U_11
_atom_site_aniso_U_22
_atom_site_aniso_U_33
_atom_site_aniso_U_23
_atom_site_aniso_U_13
_atom_site_aniso_U_12
Br1 0.1347(12) 0.1347(12) 0.0832(13) 0.000 0.000 0.0674(6)
Cl1 0.0872(16) 0.248(4) 0.228(4) 0.129(3) 0.0248(19) 0.051(2)
Cl2 0.125(2) 0.130(2) 0.207(4) 0.040(2) -0.024(2) 0.0140(17)
Cl3 0.205(4) 0.260(5) 0.172(3) -0.038(3) -0.099(3) 0.129(4)
O1 0.064(3) 0.126(4) 0.110(4) 0.027(3) 0.000(2) 0.038(3)
O2 0.062(2) 0.0458(17) 0.084(2) -0.0128(16) -0.0053(17) 0.0252(16)
O3 0.0672(19) 0.0440(15) 0.0452(15) 0.0020(12) 0.0066(13) 0.0352(14)
O4 0.0378(14) 0.0481(16) 0.0437(15) 0.0019(12) -0.0056(11) 0.0108(12)
O5 0.0585(19) 0.073(2) 0.0514(18) 0.0093(15) -0.0053(14) 0.0272(17)
O6 0.073(3) 0.065(2) 0.104(3) -0.008(2) 0.003(2) 0.024(2)
N1 0.108(5) 0.090(4) 0.153(7) 0.001(4) 0.032(5) 0.045(4)
C1 0.060(3) 0.091(5) 0.117(6) 0.003(4) -0.005(3) 0.038(3)
C2 0.055(3) 0.060(3) 0.095(4) -0.021(3) 0.001(3) 0.017(2)
C3 0.063(3) 0.046(3) 0.099(4) -0.015(3) -0.001(3) 0.020(2)
C4 0.059(3) 0.041(2) 0.069(3) 0.0055(19) 0.011(2) 0.028(2)
C5 0.089(4) 0.045(3) 0.094(4) 0.009(3) 0.012(3) 0.036(3)
C6 0.118(5) 0.082(4) 0.074(4) 0.024(3) 0.014(3) 0.075(4)
C7 0.102(4) 0.092(4) 0.051(3) 0.010(3) 0.005(3) 0.072(4)
C8 0.072(3) 0.067(3) 0.041(2) 0.0004(19) 0.004(2) 0.044(3)
C9 0.064(3) 0.048(2) 0.043(2) 0.0061(17) 0.0106(18) 0.035(2)
C10 0.057(2) 0.041(2) 0.042(2) -0.0015(16) 0.0000(17) 0.0276(19)
C11 0.045(2) 0.0361(18) 0.0361(18) -0.0027(14) -0.0021(15) 0.0218(16)
C12 0.0342(18) 0.0377(18) 0.0373(18) 0.0005(14) -0.0034(14) 0.0134(15)
C13 0.039(2) 0.041(2) 0.046(2) 0.0049(16) -0.0047(16) 0.0118(17)
C14 0.0378(19) 0.040(2) 0.052(2) -0.0083(16) -0.0062(16) 0.0160(16)
C15 0.045(2) 0.046(2) 0.060(3) 0.0013(19) -0.0070(19) 0.0139(19)
C16 0.047(2) 0.046(2) 0.081(3) 0.001(2) -0.008(2) 0.007(2)
C17 0.047(2) 0.057(3) 0.077(3) -0.016(2) -0.016(2) 0.014(2)
C18 0.055(3) 0.068(3) 0.058(3) -0.011(2) -0.017(2) 0.029(2)
C19 0.046(2) 0.052(2) 0.047(2) -0.0059(18) -0.0036(17) 0.0242(19)
C20 0.090(4) 0.073(3) 0.047(3) -0.003(2) -0.013(2) 0.038(3)
C21 0.115(6) 0.092(5) 0.059(3) 0.011(3) 0.000(3) 0.052(4)
C22 0.092(9) 0.073(7) 0.077(7) 0.022(5) 0.012(6) 0.043(6)
C23 0.082(4) 0.082(4) 0.080(7) 0.000 0.000 0.041(2)
C24 0.082(4) 0.111(6) 0.091(5) 0.000(4) -0.007(4) 0.040(4)
C22A 0.090(15) 0.17(3) 0.096(16) -0.003(15) 0.003(12) 0.058(16)

loop_
_atom_type_symbol
_atom_type_description
_atom_type_scat_dispersion_real
_atom_type_scat_dispersion_imag
_atom_type_scat_source
C C 0.0181 0.0091 'International Tables Vol C Tables 4.2.6.8 and 6.1.1.4'
H H 0.0000 0.0000 'International Tables Vol C Tables 4.2.6.8 and 6.1.1.4'
Br Br -0.6763 1.2805 'International Tables Vol C Tables 4.2.6.8 and 6.1.1.4'
Cl Cl 0.3639 0.7018 'International Tables Vol C Tables 4.2.6.8 and 6.1.1.4'
N N 0.0311 0.0180 'International Tables Vol C Tables 4.2.6.8 and 6.1.1.4'
O O 0.0492 0.0322 'International Tables Vol C Tables 4.2.6.8 and 6.1.1.4'

loop_
_geom_angle_atom_site_label_1
_geom_angle_atom_site_label_2
_geom_angle_atom_site_label_3
_geom_angle
_geom_angle_site_symmetry_1
_geom_angle_site_symmetry_3
_geom_angle_publ_flag
C1 O1 C2 115.0(5) . . ?
C4 O2 C3 118.3(4) . . ?
C9 O3 C10 115.0(3) . . ?
C14 O4 C13 117.4(3) . . ?
C19 O5 C20 117.3(4) . . ?
C22 O6 C21 120.6(7) . . ?
C22A O6 C21 129.5(11) . . ?
H1A N1 H1B 120.0 . . ?
C23 N1 H1A 120.0 . . ?
C23 N1 H1B 120.0 . . ?
O1 C1 H1AA 109.3 . . ?
O1 C1 H1AB 109.3 . . ?
O1 C1 H1BC 108.4 . . ?
O1 C1 H1BD 108.4 . . ?
O1 C1 C22 111.6(6) . 2_765 ?
O1 C1 C22A 115.7(10) . 2_765 ?
H1AA C1 H1AB 108.0 . . ?
H1BC C1 H1BD 107.4 . . ?
C22 C1 H1AA 109.3 2_765 . ?
C22 C1 H1AB 109.3 2_765 . ?
C22A C1 H1BC 108.4 2_765 . ?
C22A C1 H1BD 108.4 2_765 . ?
O1 C2 H2A 110.0 . . ?
O1 C2 H2B 110.0 . . ?
O1 C2 C3 108.4(5) . . ?
H2A C2 H2B 108.4 . . ?
C3 C2 H2A 110.0 . . ?
C3 C2 H2B 110.0 . . ?
O2 C3 C2 108.0(5) . . ?
O2 C3 H3A 110.1 . . ?
O2 C3 H3B 110.1 . . ?
C2 C3 H3A 110.1 . . ?
C2 C3 H3B 110.1 . . ?
H3A C3 H3B 108.4 . . ?
O2 C4 C5 125.7(5) . . ?
O2 C4 C9 116.1(4) . . ?
C5 C4 C9 118.2(5) . . ?
C4 C5 H5 119.8 . . ?
C6 C5 C4 120.4(6) . . ?
C6 C5 H5 119.8 . . ?
C5 C6 H6 119.6 . . ?
C7 C6 C5 120.7(5) . . ?
C7 C6 H6 119.6 . . ?
C6 C7 H7 119.9 . . ?
C6 C7 C8 120.1(6) . . ?
C8 C7 H7 119.9 . . ?
C7 C8 H8 119.9 . . ?
C9 C8 C7 120.2(5) . . ?
C9 C8 H8 119.9 . . ?
O3 C9 C4 120.8(4) . . ?
C8 C9 O3 118.8(4) . . ?
C8 C9 C4 120.2(4) . . ?
O3 C10 H10A 110.0 . . ?
O3 C10 H10B 110.0 . . ?
O3 C10 C11 108.6(3) . . ?
H10A C10 H10B 108.4 . . ?
C11 C10 H10A 110.0 . . ?
C11 C10 H10B 110.0 . . ?
C12 C11 C10 120.4(3) 2_765 . ?
C12 C11 C10 120.0(3) . . ?
C12 C11 C12 119.6(4) 2_765 . ?
C11 C12 C11 120.4(4) . 3_675 ?
C11 C12 C13 120.2(4) . . ?
C11 C12 C13 119.2(3) 3_675 . ?
O4 C13 C12 104.9(3) . . ?
O4 C13 H13A 110.8 . . ?
O4 C13 H13B 110.8 . . ?
C12 C13 H13A 110.8 . . ?
C12 C13 H13B 110.8 . . ?
H13A C13 H13B 108.8 . . ?
O4 C14 C15 124.3(4) . . ?
O4 C14 C19 115.1(4) . . ?
C15 C14 C19 120.6(4) . . ?
C14 C15 H15 120.5 . . ?
C14 C15 C16 119.0(4) . . ?
C16 C15 H15 120.5 . . ?
C15 C16 H16 119.9 . . ?
C17 C16 C15 120.3(5) . . ?
C17 C16 H16 119.9 . . ?
C16 C17 H17 119.9 . . ?
C16 C17 C18 120.2(4) . . ?
C18 C17 H17 119.9 . . ?
C17 C18 H18 119.7 . . ?
C17 C18 C19 120.6(5) . . ?
C19 C18 H18 119.7 . . ?
O5 C19 C14 115.3(4) . . ?
O5 C19 C18 125.5(4) . . ?
C18 C19 C14 119.2(4) . . ?
O5 C20 H20A 110.1 . . ?
O5 C20 H20B 110.1 . . ?
O5 C20 C21 108.2(5) . . ?
H20A C20 H20B 108.4 . . ?
C21 C20 H20A 110.1 . . ?
C21 C20 H20B 110.1 . . ?
O6 C21 C20 111.8(5) . . ?
O6 C21 H21A 109.3 . . ?
O6 C21 H21B 109.3 . . ?
C20 C21 H21A 109.3 . . ?
C20 C21 H21B 109.3 . . ?
H21A C21 H21B 107.9 . . ?
O6 C22 C1 112.2(9) . 3_675 ?
O6 C22 H22A 109.2 . . ?
O6 C22 H22B 109.2 . . ?
C1 C22 H22A 109.2 3_675 . ?
C1 C22 H22B 109.2 3_675 . ?
H22A C22 H22B 107.9 . . ?
N1 C23 N1 119.81(10) . 3_675 ?
N1 C23 N1 119.81(11) 2_765 3_675 ?
N1 C23 N1 119.81(10) . 2_765 ?
Cl1 C24 Cl2 108.9(5) . . ?
Cl1 C24 H24 108.4 . . ?
Cl2 C24 H24 108.4 . . ?
Cl3 C24 Cl1 111.9(5) . . ?
Cl3 C24 Cl2 110.6(5) . . ?
Cl3 C24 H24 108.4 . . ?
O6 C22A C1 113.5(17) . 3_675 ?
O6 C22A H22C 108.9 . . ?
O6 C22A H22D 108.9 . . ?
C1 C22A H22C 108.9 3_675 . ?
C1 C22A H22D 108.9 3_675 . ?
H22C C22A H22D 107.7 . . ?

loop_
_geom_bond_atom_site_label_1
_geom_bond_atom_site_label_2
_geom_bond_distance
_geom_bond_site_symmetry_2
_geom_bond_publ_flag
Cl1 C24 1.699(8) . ?
Cl2 C24 1.749(9) . ?
Cl3 C24 1.689(8) . ?
O1 C1 1.357(9) . ?
O1 C2 1.398(8) . ?
O2 C3 1.428(6) . ?
O2 C4 1.357(6) . ?
O3 C9 1.379(5) . ?
O3 C10 1.436(5) . ?
O4 C13 1.442(5) . ?
O4 C14 1.374(5) . ?
O5 C19 1.372(6) . ?
O5 C20 1.427(6) . ?
O6 C21 1.392(8) . ?
O6 C22 1.330(10) . ?
O6 C22A 1.355(17) . ?
N1 H1A 0.8600 . ?
N1 H1B 0.8600 . ?
N1 C23 1.297(7) . ?
C1 H1AA 0.9700 . ?
C1 H1AB 0.9700 . ?
C1 H1BC 0.9700 . ?
C1 H1BD 0.9700 . ?
C1 C22 1.543(15) 2_765 ?
C1 C22A 1.50(3) 2_765 ?
C2 H2A 0.9700 . ?
C2 H2B 0.9700 . ?
C2 C3 1.478(9) . ?
C3 H3A 0.9700 . ?
C3 H3B 0.9700 . ?
C4 C5 1.395(7) . ?
C4 C9 1.402(7) . ?
C5 H5 0.9300 . ?
C5 C6 1.385(10) . ?
C6 H6 0.9300 . ?
C6 C7 1.352(10) . ?
C7 H7 0.9300 . ?
C7 C8 1.388(7) . ?
C8 H8 0.9300 . ?
C8 C9 1.379(7) . ?
C10 H10A 0.9700 . ?
C10 H10B 0.9700 . ?
C10 C11 1.511(5) . ?
C11 C12 1.397(5) 2_765 ?
C11 C12 1.397(5) . ?
C12 C13 1.508(5) . ?
C13 H13A 0.9700 . ?
C13 H13B 0.9700 . ?
C14 C15 1.378(6) . ?
C14 C19 1.391(6) . ?
C15 H15 0.9300 . ?
C15 C16 1.400(6) . ?
C16 H16 0.9300 . ?
C16 C17 1.369(8) . ?
C17 H17 0.9300 . ?
C17 C18 1.371(8) . ?
C18 H18 0.9300 . ?
C18 C19 1.381(7) . ?
C20 H20A 0.9700 . ?
C20 H20B 0.9700 . ?
C20 C21 1.485(9) . ?
C21 H21A 0.9700 . ?
C21 H21B 0.9700 . ?
C22 H22A 0.9700 . ?
C22 H22B 0.9700 . ?
C24 H24 0.9800 . ?
C22A H22C 0.9700 . ?
C22A H22D 0.9700 . ?

loop_
_geom_torsion_atom_site_label_1
_geom_torsion_atom_site_label_2
_geom_torsion_atom_site_label_3
_geom_torsion_atom_site_label_4
_geom_torsion
_geom_torsion_site_symmetry_1
_geom_torsion_site_symmetry_2
_geom_torsion_site_symmetry_3
_geom_torsion_site_symmetry_4
_geom_torsion_publ_flag
O1 C2 C3 O2 74.0(6) . . . . ?
O2 C4 C5 C6 178.9(5) . . . . ?
O2 C4 C9 O3 6.6(6) . . . . ?
O2 C4 C9 C8 -177.9(4) . . . . ?
O3 C10 C11 C12 -80.7(4) . . . . ?
O3 C10 C11 C12 101.7(4) . . . 2_765 ?
O4 C14 C15 C16 -177.4(5) . . . . ?
O4 C14 C19 O5 -1.4(6) . . . . ?
O4 C14 C19 C18 178.8(4) . . . . ?
O5 C20 C21 O6 -63.1(8) . . . . ?
C1 O1 C2 C3 -175.2(6) . . . . ?
C2 O1 C1 C22 -159.6(7) . . . 2_765 ?
C2 O1 C1 C22A 154.3(13) . . . 2_765 ?
C3 O2 C4 C5 -19.7(8) . . . . ?
C3 O2 C4 C9 160.3(5) . . . . ?
C4 O2 C3 C2 -156.7(5) . . . . ?
C4 C5 C6 C7 -0.7(10) . . . . ?
C5 C4 C9 O3 -173.4(4) . . . . ?
C5 C4 C9 C8 2.1(7) . . . . ?
C5 C6 C7 C8 1.4(9) . . . . ?
C6 C7 C8 C9 -0.3(8) . . . . ?
C7 C8 C9 O3 174.2(4) . . . . ?
C7 C8 C9 C4 -1.5(7) . . . . ?
C9 O3 C10 C11 -163.1(4) . . . . ?
C9 C4 C5 C6 -1.1(8) . . . . ?
C10 O3 C9 C4 -76.2(5) . . . . ?
C10 O3 C9 C8 108.2(4) . . . . ?
C10 C11 C12 C11 -176.4(3) . . . 3_675 ?
C10 C11 C12 C13 -1.3(5) . . . . ?
C11 C12 C13 O4 -103.7(4) . . . . ?
C11 C12 C13 O4 71.4(5) 3_675 . . . ?
C12 C11 C12 C11 1.3(7) 2_765 . . 3_675 ?
C12 C11 C12 C13 176.3(3) 2_765 . . . ?
C13 O4 C14 C15 -12.3(6) . . . . ?
C13 O4 C14 C19 169.4(4) . . . . ?
C14 O4 C13 C12 -171.1(3) . . . . ?
C14 C15 C16 C17 -1.4(8) . . . . ?
C15 C14 C19 O5 -179.8(4) . . . . ?
C15 C14 C19 C18 0.4(7) . . . . ?
C15 C16 C17 C18 0.7(9) . . . . ?
C16 C17 C18 C19 0.6(9) . . . . ?
C17 C18 C19 O5 179.1(5) . . . . ?
C17 C18 C19 C14 -1.1(8) . . . . ?
C19 O5 C20 C21 169.2(5) . . . . ?
C19 C14 C15 C16 0.8(7) . . . . ?
C20 O5 C19 C14 -171.5(4) . . . . ?
C20 O5 C19 C18 8.4(7) . . . . ?
C21 O6 C22 C1 -167.9(7) . . . 3_675 ?
C21 O6 C22A C1 151.8(11) . . . 3_675 ?
C22 O6 C21 C20 -147.2(9) . . . . ?
C22A O6 C21 C20 153.9(19) . . . . ?
